data_2107048
loop_
_publ_author_name
'Loub, J.'
'Paulus, H.'

_publ_section_title
;
 The Structure of Antimony(III) Phosphite
;
_journal_name_full 'Acta Crystallographica B (24,1968-38,1982)'
_journal_page_first 1106
_journal_page_last 1107
_journal_volume 37
_journal_year 1981
_chemical_formula_sum 'H3 O9 P3 Sb2'
_chemical_name_systematic 'Sb2 (H P O3)3'
_space_group_IT_number 2
_symmetry_space_group_name_Hall '-P 1'
_symmetry_space_group_name_H-M 'P -1'
_cell_angle_alpha 68.21
_cell_angle_beta 79.52
_cell_angle_gamma 66.47
_cell_formula_units_Z 2
_cell_length_a 9.182
_cell_length_b 8.353
_cell_length_c 7.22
_cell_volume 471.065
_citation_journal_id_ASTM ACBCAR
_cod_data_source_file Loub_ACBCAR_1981_1414.cif
_cod_data_source_block H3O9P3Sb2
_cod_original_cell_volume 471.0651
_cod_database_code 2107048

loop_
_symmetry_equiv_pos_as_xyz
x,y,z
-x,-y,-z

loop_
_atom_site_label
_atom_site_type_symbol
_atom_site_fract_x
_atom_site_fract_y
_atom_site_fract_z
_atom_site_occupancy
_atom_site_U_iso_or_equiv
Sb1 Sb+3 0.7329 0.4922 0.0011 1 0.0
O4 O-2 0.2003 0.0625 0.1788 1 0.0
O9 O-2 0.3036 0.6139 0.5424 1 0.0
O3 O-2 0.5985 0.3148 0.1248 1 0.0
H1 H+1 0.782 0.0062 0.1654 1 0.0
P2 P+3 0.0616 0.2166 0.2276 1 0.0
O8 O-2 0.3679 0.2979 0.514 1 0.0
H3 H+1 0.1127 0.5003 0.5363 1 0.0
P1 P+3 0.6402 0.1092 0.2373 1 0.0
Sb2 Sb+3 0.4188 0.8438 0.3172 1 0.0
O1 O-2 0.5071 0.0584 0.205 1 0.0
O2 O-2 0.6728 0.0566 0.4572 1 0.0
O7 O-2 0.2574 0.5908 0.2261 1 0.0
O5 O-2 0.0915 0.3906 0.1968 1 0.0
P3 P+3 0.2609 0.5004 0.4558 1 0.0
H2 H+1 0.0299 0.1534 0.4305 1 0.0
O6 O-2 -0.0798 0.2612 0.1044 1 0.0
